data_7133802
loop_
_publ_author_name
'Li, Kaixuan'
'Wu, Hongping'
'Yu, Hongwei'
'Hu, Zhanggui'
'Wang, Jiyang'
'Wu, Yicheng'

_publ_section_title
;
 Ba<sub>2</sub>GeF<sub>2</sub>Q<sub>3</sub> (Q = S, Se) and
 Ba<sub>3</sub>GeF<sub>2</sub>Se<sub>4</sub>: new F-based chalcohalides
 with enhanced birefringence.
;
_journal_issue 87
_journal_name_full 'Chemical communications (Cambridge, England)'
_journal_page_first 12734
_journal_page_last 12737
_journal_paper_doi 10.1039/d4cc04530k
_journal_volume 60
_journal_year 2024
_chemical_formula_sum 'Ba3 F2 Ge Se4'
_chemical_formula_weight 838.45
_space_group_crystal_system monoclinic
_space_group_IT_number 14
_space_group_name_Hall '-P 2yn'
_space_group_name_H-M_alt 'P 1 21/n 1'
_audit_creation_method SHELXL-2018/3
_audit_update_record
;
2024-09-02 deposited with the CCDC.	2024-10-01 downloaded from the CCDC.
;
_cell_angle_alpha 90
_cell_angle_beta 91.668(2)
_cell_angle_gamma 90
_cell_formula_units_Z 4
_cell_length_a 9.3777(3)
_cell_length_b 9.4571(3)
_cell_length_c 12.3301(5)
_cell_measurement_reflns_used 2751
_cell_measurement_temperature 297(2)
_cell_measurement_theta_max 27.46
_cell_measurement_theta_min 2.69
_cell_volume 1093.04(7)
_computing_cell_refinement 'Bruker SAINT'
_computing_data_collection 'Bruker APEX2'
_computing_data_reduction 'Bruker SAINT'
_computing_molecular_graphics 'Bruker SHELXTL'
_computing_publication_material 'Bruker SHELXTL'
_computing_structure_refinement 'SHELXL-2018/3 (Sheldrick, 2018)'
_computing_structure_solution 'SHELXT 2014/5 (Sheldrick, 2014)'
_diffrn_ambient_temperature 297(2)
_diffrn_measured_fraction_theta_full 0.999
_diffrn_measured_fraction_theta_max 0.998
_diffrn_measurement_device_type 'Bruker APEX-II CCD'
_diffrn_measurement_method '\f and \w scans'
_diffrn_radiation_type MoK\a
_diffrn_radiation_wavelength 0.71073
_diffrn_reflns_av_R_equivalents 0.0579
_diffrn_reflns_av_unetI/netI 0.0543
_diffrn_reflns_Laue_measured_fraction_full 0.999
_diffrn_reflns_Laue_measured_fraction_max 0.998
_diffrn_reflns_limit_h_max 12
_diffrn_reflns_limit_h_min -12
_diffrn_reflns_limit_k_max 12
_diffrn_reflns_limit_k_min -12
_diffrn_reflns_limit_l_max 13
_diffrn_reflns_limit_l_min -16
_diffrn_reflns_number 8924
_diffrn_reflns_point_group_measured_fraction_full 0.999
_diffrn_reflns_point_group_measured_fraction_max 0.998
_diffrn_reflns_theta_full 25.242
_diffrn_reflns_theta_max 27.495
_diffrn_reflns_theta_min 2.691
_exptl_absorpt_coefficient_mu 26.668
_exptl_crystal_colour Bulk
_exptl_crystal_density_diffrn 5.095
_exptl_crystal_description yellow
_exptl_crystal_F_000 1416
_refine_diff_density_max 1.413
_refine_diff_density_min -1.386
_refine_diff_density_rms 0.355
_refine_ls_extinction_method none
_refine_ls_goodness_of_fit_ref 1.072
_refine_ls_hydrogen_treatment undef
_refine_ls_matrix_type full
_refine_ls_number_parameters 91
_refine_ls_number_reflns 2510
_refine_ls_number_restraints 0
_refine_ls_restrained_S_all 1.072
_refine_ls_R_factor_all 0.0463
_refine_ls_R_factor_gt 0.0348
_refine_ls_shift/su_max 0.000
_refine_ls_shift/su_mean 0.000
_refine_ls_structure_factor_coef Fsqd
_refine_ls_weighting_details 'w=1/[\s^2^(Fo^2^)+(0.0109P)^2^+1.2757P] where P=(Fo^2^+2Fc^2^)/3'
_refine_ls_weighting_scheme calc
_refine_ls_wR_factor_gt 0.0570
_refine_ls_wR_factor_ref 0.0620
_reflns_Friedel_coverage 0.000
_reflns_number_gt 2129
_reflns_number_total 2510
_reflns_threshold_expression 'I > 2\s(I)'
_cod_data_source_file d4cc04530k2.cif
_cod_data_source_block 1Ba3F2GeSe4
_cod_depositor_comments 'Adding full bibliography for 7133801--7133803.cif.'
_cod_original_sg_symbol_H-M 'P 21/n'
_cod_database_code 7133802
_shelx_shelxl_version_number 2018/3
_shelx_space_group_comment
;
The symmetry employed for this shelxl refinement is uniquely defined
by the following loop, which should always be used as a source of
symmetry information in preference to the above space-group names.
They are only intended as comments.
;

loop_
_space_group_symop_operation_xyz
'x, y, z'
'-x+1/2, y+1/2, -z+1/2'
'-x, -y, -z'
'x-1/2, -y-1/2, z-1/2'

loop_
_atom_site_label
_atom_site_type_symbol
_atom_site_fract_x
_atom_site_fract_y
_atom_site_fract_z
_atom_site_U_iso_or_equiv
_atom_site_adp_type
_atom_site_occupancy
_atom_site_site_symmetry_order
_atom_site_calc_flag
_atom_site_refinement_flags_posn
_atom_site_refinement_flags_adp
_atom_site_refinement_flags_occupancy
_atom_site_disorder_assembly
_atom_site_disorder_group
Ba1 Ba 1.08961(5) 0.36620(5) 0.39543(5) 0.01320(12) Uani 1 1 d . . . . .
Ba2 Ba 0.84314(5) 0.05365(5) 0.19268(5) 0.01476(12) Uani 1 1 d . . . . .
Ba3 Ba 0.74031(5) 0.17220(5) 0.53843(5) 0.01524(12) Uani 1 1 d . . . . .
Ge1 Ge 0.45031(9) 0.16764(9) 0.30254(8) 0.01206(19) Uani 1 1 d . . . . .
Se1 Se 0.45216(8) 0.33396(8) 0.44264(8) 0.01415(19) Uani 1 1 d . . . . .
Se2 Se 0.56303(8) 0.27353(9) 0.15397(8) 0.01520(19) Uani 1 1 d . . . . .
Se3 Se 0.57166(8) -0.04170(8) 0.34879(8) 0.01479(19) Uani 1 1 d . . . . .
Se4 Se 0.21760(8) 0.09528(9) 0.25505(8) 0.0165(2) Uani 1 1 d . . . . .
F1 F 1.1656(5) 0.5595(5) 0.5368(5) 0.0184(12) Uani 1 1 d . . . . .
F2 F 0.8951(5) 0.1717(5) 0.3746(5) 0.0225(12) Uani 1 1 d . . . . .

loop_
_atom_site_aniso_label
_atom_site_aniso_U_11
_atom_site_aniso_U_22
_atom_site_aniso_U_33
_atom_site_aniso_U_23
_atom_site_aniso_U_13
_atom_site_aniso_U_12
Ba1 0.0120(2) 0.0139(2) 0.0138(3) -0.0018(2) 0.00195(19) -0.00140(18)
Ba2 0.0143(2) 0.0164(2) 0.0137(3) -0.0018(2) 0.0007(2) 0.00146(19)
Ba3 0.0123(2) 0.0198(3) 0.0137(3) -0.0004(2) 0.0011(2) -0.00146(19)
Ge1 0.0112(4) 0.0117(4) 0.0132(5) -0.0017(4) 0.0010(3) -0.0002(3)
Se1 0.0147(4) 0.0141(4) 0.0137(5) -0.0030(3) 0.0011(3) 0.0006(3)
Se2 0.0143(4) 0.0175(4) 0.0139(5) 0.0000(4) 0.0021(3) 0.0004(3)
Se3 0.0145(4) 0.0127(4) 0.0172(5) 0.0004(4) 0.0003(3) 0.0004(3)
Se4 0.0099(4) 0.0173(4) 0.0223(6) -0.0035(4) 0.0001(3) -0.0002(3)
F1 0.018(2) 0.014(2) 0.023(3) -0.005(2) 0.001(2) 0.0030(19)
F2 0.022(3) 0.027(3) 0.019(3) -0.011(2) 0.006(2) -0.011(2)

loop_
_atom_type_symbol
_atom_type_description
_atom_type_scat_dispersion_real
_atom_type_scat_dispersion_imag
_atom_type_scat_source
Ba Ba -0.3244 2.2819 'International Tables Vol C Tables 4.2.6.8 and 6.1.1.4'
F F 0.0171 0.0103 'International Tables Vol C Tables 4.2.6.8 and 6.1.1.4'
Ge Ge 0.1547 1.8001 'International Tables Vol C Tables 4.2.6.8 and 6.1.1.4'
Se Se -0.0929 2.2259 'International Tables Vol C Tables 4.2.6.8 and 6.1.1.4'

loop_
_geom_angle_atom_site_label_1
_geom_angle_atom_site_label_2
_geom_angle_atom_site_label_3
_geom_angle
_geom_angle_site_symmetry_1
_geom_angle_site_symmetry_3
_geom_angle_publ_flag
F2 Ba1 F1 137.65(16) . . ?
F2 Ba1 F1 65.24(14) . 3_766 ?
F1 Ba1 F1 80.54(15) . 3_766 ?
F2 Ba1 Se4 70.56(11) . 1_655 ?
F1 Ba1 Se4 142.10(10) . 1_655 ?
F1 Ba1 Se4 135.12(10) 3_766 1_655 ?
F2 Ba1 Se4 141.15(13) . 2_655 ?
F1 Ba1 Se4 77.25(11) . 2_655 ?
F1 Ba1 Se4 120.09(11) 3_766 2_655 ?
Se4 Ba1 Se4 90.067(12) 1_655 2_655 ?
F2 Ba1 Se3 78.65(13) . 2_655 ?
F1 Ba1 Se3 120.75(11) . 2_655 ?
F1 Ba1 Se3 80.28(12) 3_766 2_655 ?
Se4 Ba1 Se3 84.03(3) 1_655 2_655 ?
Se4 Ba1 Se3 65.74(2) 2_655 2_655 ?
F2 Ba1 Se1 129.83(12) . 1_655 ?
F1 Ba1 Se1 72.56(10) . 1_655 ?
F1 Ba1 Se1 149.88(12) 3_766 1_655 ?
Se4 Ba1 Se1 69.60(2) 1_655 1_655 ?
Se4 Ba1 Se1 67.14(2) 2_655 1_655 ?
Se3 Ba1 Se1 125.19(3) 2_655 1_655 ?
F2 Ba1 Se2 75.64(13) . 4_666 ?
F1 Ba1 Se2 71.25(12) . 4_666 ?
F1 Ba1 Se2 73.83(12) 3_766 4_666 ?
Se4 Ba1 Se2 102.77(3) 1_655 4_666 ?
Se4 Ba1 Se2 142.84(3) 2_655 4_666 ?
Se3 Ba1 Se2 149.25(2) 2_655 4_666 ?
Se1 Ba1 Se2 84.72(2) 1_655 4_666 ?
F2 Ba1 Ge1 114.56(13) . 2_655 ?
F1 Ba1 Ge1 85.56(12) . 2_655 ?
F1 Ba1 Ge1 86.00(11) 3_766 2_655 ?
Se4 Ba1 Ge1 106.01(3) 1_655 2_655 ?
Se4 Ba1 Ge1 37.762(19) 2_655 2_655 ?
Se3 Ba1 Ge1 37.65(2) 2_655 2_655 ?
Se1 Ba1 Ge1 104.80(2) 1_655 2_655 ?
Se2 Ba1 Ge1 151.22(2) 4_666 2_655 ?
F2 Ba1 Ba1 101.76(11) . 3_766 ?
F1 Ba1 Ba1 40.66(9) . 3_766 ?
F1 Ba1 Ba1 39.88(11) 3_766 3_766 ?
Se4 Ba1 Ba1 168.80(3) 1_655 3_766 ?
Se4 Ba1 Ba1 100.82(2) 2_655 3_766 ?
Se3 Ba1 Ba1 102.76(2) 2_655 3_766 ?
Se1 Ba1 Ba1 112.12(2) 1_655 3_766 ?
Se2 Ba1 Ba1 66.86(2) 4_666 3_766 ?
Ge1 Ba1 Ba1 84.47(2) 2_655 3_766 ?
F2 Ba1 Ba3 34.51(12) . . ?
F1 Ba1 Ba3 103.15(10) . . ?
F1 Ba1 Ba3 42.22(10) 3_766 . ?
Se4 Ba1 Ba3 100.349(19) 1_655 . ?
Se4 Ba1 Ba3 160.40(2) 2_655 . ?
Se3 Ba1 Ba3 98.630(19) 2_655 . ?
Se1 Ba1 Ba3 132.06(2) 1_655 . ?
Se2 Ba1 Ba3 50.788(17) 4_666 . ?
Ge1 Ba1 Ba3 122.716(19) 2_655 . ?
Ba1 Ba1 Ba3 70.043(15) 3_766 . ?
F2 Ba1 Ba2 124.63(13) . 4_666 ?
F1 Ba1 Ba2 35.76(11) . 4_666 ?
F1 Ba1 Ba2 99.41(12) 3_766 4_666 ?
Se4 Ba1 Ba2 111.89(2) 1_655 4_666 ?
Se4 Ba1 Ba2 93.56(2) 2_655 4_666 ?
Se3 Ba1 Ba2 154.55(2) 2_655 4_666 ?
Se1 Ba1 Ba2 50.550(18) 1_655 4_666 ?
Se2 Ba1 Ba2 49.287(17) 4_666 4_666 ?
Ge1 Ba1 Ba2 116.950(19) 2_655 4_666 ?
Ba1 Ba1 Ba2 65.192(16) 3_766 4_666 ?
Ba3 Ba1 Ba2 97.803(15) . 4_666 ?
F2 Ba2 F1 153.27(14) . 4_565 ?
F2 Ba2 Se1 128.43(11) . 2_645 ?
F1 Ba2 Se1 75.48(10) 4_565 2_645 ?
F2 Ba2 Se2 79.00(12) . 2_645 ?
F1 Ba2 Se2 103.42(10) 4_565 2_645 ?
Se1 Ba2 Se2 69.05(2) 2_645 2_645 ?
F2 Ba2 Se3 74.99(10) . . ?
F1 Ba2 Se3 80.86(10) 4_565 . ?
Se1 Ba2 Se3 125.47(2) 2_645 . ?
Se2 Ba2 Se3 69.88(2) 2_645 . ?
F2 Ba2 Se2 88.99(12) . . ?
F1 Ba2 Se2 71.65(10) 4_565 . ?
Se1 Ba2 Se2 140.87(3) 2_645 . ?
Se2 Ba2 Se2 139.146(19) 2_645 . ?
Se3 Ba2 Se2 69.30(2) . . ?
F2 Ba2 Se1 126.91(11) . 4_665 ?
F1 Ba2 Se1 71.39(10) 4_565 4_665 ?
Se1 Ba2 Se1 63.33(3) 2_645 4_665 ?
Se2 Ba2 Se1 131.90(2) 2_645 4_665 ?
Se3 Ba2 Se1 147.71(3) . 4_665 ?
Se2 Ba2 Se1 86.18(2) . 4_665 ?
F2 Ba2 Se4 66.54(10) . 1_655 ?
F1 Ba2 Se4 140.07(10) 4_565 1_655 ?
Se1 Ba2 Se4 66.40(2) 2_645 1_655 ?
Se2 Ba2 Se4 74.19(2) 2_645 1_655 ?
Se3 Ba2 Se4 131.20(3) . 1_655 ?
Se2 Ba2 Se4 135.61(2) . 1_655 ?
Se1 Ba2 Se4 81.03(2) 4_665 1_655 ?
F2 Ba2 Ba1 138.50(12) . 4_565 ?
F1 Ba2 Ba1 34.05(10) 4_565 4_565 ?
Se1 Ba2 Ba1 89.74(2) 2_645 4_565 ?
Se2 Ba2 Ba1 137.34(2) 2_645 4_565 ?
Se3 Ba2 Ba1 97.13(2) . 4_565 ?
Se2 Ba2 Ba1 51.166(19) . 4_565 ?
Se1 Ba2 Ba1 50.588(17) 4_665 4_565 ?
Se4 Ba2 Ba1 131.59(2) 1_655 4_565 ?
F2 Ba2 Ba1 29.88(10) . . ?
F1 Ba2 Ba1 161.68(10) 4_565 . ?
Se1 Ba2 Ba1 113.49(2) 2_645 . ?
Se2 Ba2 Ba1 94.82(2) 2_645 . ?
Se3 Ba2 Ba1 104.19(2) . . ?
Se2 Ba2 Ba1 93.40(2) . . ?
Se1 Ba2 Ba1 97.723(19) 4_665 . ?
Se4 Ba2 Ba1 47.320(17) 1_655 . ?
Ba1 Ba2 Ba1 127.816(13) 4_565 . ?
F2 Ba2 Ba1 122.07(10) . 2_645 ?
F1 Ba2 Ba1 32.09(10) 4_565 2_645 ?
Se1 Ba2 Ba1 99.32(2) 2_645 2_645 ?
Se2 Ba2 Ba1 92.552(19) 2_645 2_645 ?
Se3 Ba2 Ba1 49.006(19) . 2_645 ?
Se2 Ba2 Ba1 61.248(17) . 2_645 ?
Se1 Ba2 Ba1 101.14(2) 4_665 2_645 ?
Se4 Ba2 Ba1 163.06(2) 1_655 2_645 ?
Ba1 Ba2 Ba1 53.565(13) 4_565 2_645 ?
Ba1 Ba2 Ba1 146.865(14) . 2_645 ?
F2 Ba2 Ba3 26.17(10) . . ?
F1 Ba2 Ba3 128.13(10) 4_565 . ?
Se1 Ba2 Ba3 140.37(2) 2_645 . ?
Se2 Ba2 Ba3 74.06(2) 2_645 . ?
Se3 Ba2 Ba3 48.915(19) . . ?
Se2 Ba2 Ba3 78.16(2) . . ?
Se1 Ba2 Ba3 147.27(2) 4_665 . ?
Se4 Ba2 Ba3 90.28(2) 1_655 . ?
Ba1 Ba2 Ba3 128.224(14) 4_565 . ?
Ba1 Ba2 Ba3 55.394(11) . . ?
Ba1 Ba2 Ba3 96.230(13) 2_645 . ?
F2 Ba3 F1 63.26(15) . 3_766 ?
F2 Ba3 Se1 101.47(13) . . ?
F1 Ba3 Se1 74.24(9) 3_766 . ?
F2 Ba3 Se2 78.87(12) . 4_666 ?
F1 Ba3 Se2 73.58(10) 3_766 4_666 ?
Se1 Ba3 Se2 143.47(3) . 4_666 ?
F2 Ba3 Se3 73.65(11) . . ?
F1 Ba3 Se3 116.27(11) 3_766 . ?
Se1 Ba3 Se3 70.94(2) . . ?
Se2 Ba3 Se3 140.47(3) 4_666 . ?
F2 Ba3 Se4 131.85(11) . 4_666 ?
F1 Ba3 Se4 73.32(11) 3_766 4_666 ?
Se1 Ba3 Se4 85.04(2) . 4_666 ?
Se2 Ba3 Se4 69.53(2) 4_666 4_666 ?
Se3 Ba3 Se4 149.08(2) . 4_666 ?
F2 Ba3 Se3 145.57(11) . 3_656 ?
F1 Ba3 Se3 135.50(9) 3_766 3_656 ?
Se1 Ba3 Se3 67.65(2) . 3_656 ?
Se2 Ba3 Se3 129.85(3) 4_666 3_656 ?
Se3 Ba3 Se3 71.93(3) . 3_656 ?
Se4 Ba3 Se3 81.20(2) 4_666 3_656 ?
F2 Ba3 Se4 120.75(13) . 3_656 ?
F1 Ba3 Se4 145.73(11) 3_766 3_656 ?
Se1 Ba3 Se4 130.64(2) . 3_656 ?
Se2 Ba3 Se4 74.20(2) 4_666 3_656 ?
Se3 Ba3 Se4 96.10(2) . 3_656 ?
Se4 Ba3 Se4 84.770(13) 4_666 3_656 ?
Se3 Ba3 Se4 63.08(2) 3_656 3_656 ?
F2 Ba3 Ba1 35.71(11) . . ?
F1 Ba3 Ba1 38.72(9) 3_766 . ?
Se1 Ba3 Ba1 106.80(2) . . ?
Se2 Ba3 Ba1 53.375(19) 4_666 . ?
Se3 Ba3 Ba1 108.72(2) . . ?
Se4 Ba3 Ba1 96.470(19) 4_666 . ?
Se3 Ba3 Ba1 174.08(2) 3_656 . ?
Se4 Ba3 Ba1 122.29(2) 3_656 . ?
F2 Ba3 Ba2 26.37(11) . . ?
F1 Ba3 Ba2 80.68(11) 3_766 . ?
Se1 Ba3 Ba2 88.42(2) . . ?
Se2 Ba3 Ba2 102.91(2) 4_666 . ?
Se3 Ba3 Ba2 47.366(17) . . ?
Se4 Ba3 Ba2 153.99(2) 4_666 . ?
Se3 Ba3 Ba2 119.27(2) 3_656 . ?
Se4 Ba3 Ba2 117.94(2) 3_656 . ?
Ba1 Ba3 Ba2 61.485(12) . . ?
F2 Ba3 Ba2 66.47(12) . 2_655 ?
F1 Ba3 Ba2 32.65(10) 3_766 2_655 ?
Se1 Ba3 Ba2 45.431(17) . 2_655 ?
Se2 Ba3 Ba2 106.02(2) 4_666 2_655 ?
Se3 Ba3 Ba2 88.50(2) . 2_655 ?
Se4 Ba3 Ba2 88.11(2) 4_666 2_655 ?
Se3 Ba3 Ba2 112.913(19) 3_656 2_655 ?
Se4 Ba3 Ba2 172.30(2) 3_656 2_655 ?
Ba1 Ba3 Ba2 61.433(12) . 2_655 ?
Ba2 Ba3 Ba2 69.668(10) . 2_655 ?
F2 Ba3 Ba1 161.95(13) . 4_566 ?
F1 Ba3 Ba1 118.71(11) 3_766 4_566 ?
Se1 Ba3 Ba1 96.10(2) . 4_566 ?
Se2 Ba3 Ba1 84.58(2) 4_666 4_566 ?
Se3 Ba3 Ba1 116.64(2) . 4_566 ?
Se4 Ba3 Ba1 45.402(17) 4_666 4_566 ?
Se3 Ba3 Ba1 47.132(18) 3_656 4_566 ?
Se4 Ba3 Ba1 46.375(16) 3_656 4_566 ?
Ba1 Ba3 Ba1 133.774(17) . 4_566 ?
Ba2 Ba3 Ba1 160.607(15) . 4_566 ?
Ba2 Ba3 Ba1 125.952(14) 2_655 4_566 ?
Se1 Ge1 Se4 111.59(4) . . ?
Se1 Ge1 Se3 113.29(5) . . ?
Se4 Ge1 Se3 104.82(4) . . ?
Se1 Ge1 Se2 107.09(4) . . ?
Se4 Ge1 Se2 111.35(5) . . ?
Se3 Ge1 Se2 108.74(4) . . ?
Se1 Ge1 Ba1 171.06(4) . 2_645 ?
Se4 Ge1 Ba1 62.80(3) . 2_645 ?
Se3 Ge1 Ba1 63.70(3) . 2_645 ?
Se2 Ge1 Ba1 81.76(3) . 2_645 ?
Ge1 Se1 Ba3 86.61(3) . . ?
Ge1 Se1 Ba2 92.39(4) . 2_655 ?
Ba3 Se1 Ba2 89.46(2) . 2_655 ?
Ge1 Se1 Ba2 150.89(4) . 4_566 ?
Ba3 Se1 Ba2 94.83(3) . 4_566 ?
Ba2 Se1 Ba2 116.67(3) 2_655 4_566 ?
Ge1 Se1 Ba1 87.05(3) . 1_455 ?
Ba3 Se1 Ba1 153.72(3) . 1_455 ?
Ba2 Se1 Ba1 116.28(3) 2_655 1_455 ?
Ba2 Se1 Ba1 78.86(2) 4_566 1_455 ?
Ge1 Se2 Ba3 88.60(3) . 4_565 ?
Ge1 Se2 Ba2 90.78(4) . 2_655 ?
Ba3 Se2 Ba2 109.74(3) 4_565 2_655 ?
Ge1 Se2 Ba2 89.61(3) . . ?
Ba3 Se2 Ba2 147.73(3) 4_565 . ?
Ba2 Se2 Ba2 102.50(2) 2_655 . ?
Ge1 Se2 Ba1 126.64(4) . 4_565 ?
Ba3 Se2 Ba1 75.84(2) 4_565 4_565 ?
Ba2 Se2 Ba1 142.57(3) 2_655 4_565 ?
Ba2 Se2 Ba1 79.55(2) . 4_565 ?
Ge1 Se3 Ba2 90.26(3) . . ?
Ge1 Se3 Ba3 83.06(3) . . ?
Ba2 Se3 Ba3 83.72(2) . . ?
Ge1 Se3 Ba1 78.65(4) . 2_645 ?
Ba2 Se3 Ba1 83.55(3) . 2_645 ?
Ba3 Se3 Ba1 157.60(3) . 2_645 ?
Ge1 Se3 Ba3 89.37(3) . 3_656 ?
Ba2 Se3 Ba3 168.07(3) . 3_656 ?
Ba3 Se3 Ba3 108.07(3) . 3_656 ?
Ba1 Se3 Ba3 84.68(2) 2_645 3_656 ?
Ge1 Se4 Ba1 89.57(3) . 1_455 ?
Ge1 Se4 Ba1 79.44(3) . 2_645 ?
Ba1 Se4 Ba1 167.47(3) 1_455 2_645 ?
Ge1 Se4 Ba3 85.97(3) . 4_565 ?
Ba1 Se4 Ba3 86.77(2) 1_455 4_565 ?
Ba1 Se4 Ba3 86.47(3) 2_645 4_565 ?
Ge1 Se4 Ba2 169.00(4) . 1_455 ?
Ba1 Se4 Ba2 80.27(2) 1_455 1_455 ?
Ba1 Se4 Ba2 110.16(3) 2_645 1_455 ?
Ba3 Se4 Ba2 89.21(2) 4_565 1_455 ?
Ge1 Se4 Ba3 86.93(4) . 3_656 ?
Ba1 Se4 Ba3 101.90(3) 1_455 3_656 ?
Ba1 Se4 Ba3 83.65(2) 2_645 3_656 ?
Ba3 Se4 Ba3 168.74(3) 4_565 3_656 ?
Ba2 Se4 Ba3 99.24(2) 1_455 3_656 ?
Ba1 F1 Ba1 99.46(15) . 3_766 ?
Ba1 F1 Ba2 110.19(16) . 4_666 ?
Ba1 F1 Ba2 114.8(2) 3_766 4_666 ?
Ba1 F1 Ba3 119.2(2) . 3_766 ?
Ba1 F1 Ba3 99.06(14) 3_766 3_766 ?
Ba2 F1 Ba3 113.00(16) 4_666 3_766 ?
Ba3 F2 Ba2 127.46(18) . . ?
Ba3 F2 Ba1 109.78(19) . . ?
Ba2 F2 Ba1 121.0(2) . . ?

loop_
_geom_bond_atom_site_label_1
_geom_bond_atom_site_label_2
_geom_bond_distance
_geom_bond_site_symmetry_2
_geom_bond_publ_flag
Ba1 F2 2.598(5) . ?
Ba1 F1 2.611(5) . ?
Ba1 F1 2.653(4) 3_766 ?
Ba1 Se4 3.3350(10) 1_655 ?
Ba1 Se4 3.4058(10) 2_655 ?
Ba1 Se3 3.4421(11) 2_655 ?
Ba1 Se1 3.4462(9) 1_655 ?
Ba1 Se2 3.4667(11) 4_666 ?
Ba1 Ge1 3.7645(11) 2_655 ?
Ba1 Ba1 4.0164(10) 3_766 ?
Ba1 Ba3 4.1882(7) . ?
Ba1 Ba2 4.3765(8) 4_666 ?
Ba2 F2 2.540(5) . ?
Ba2 F1 2.725(5) 4_565 ?
Ba2 Se1 3.3124(10) 2_645 ?
Ba2 Se2 3.3571(10) 2_645 ?
Ba2 Se3 3.3593(10) . ?
Ba2 Se2 3.3733(10) . ?
Ba2 Se1 3.4443(11) 4_665 ?
Ba2 Se4 3.5944(9) 1_655 ?
Ba2 Ba3 4.5388(8) . ?
Ba3 F2 2.522(5) . ?
Ba3 F1 2.850(5) 3_766 ?
Ba3 Se1 3.2941(10) . ?
Ba3 Se2 3.3468(10) 4_666 ?
Ba3 Se3 3.4417(11) . ?
Ba3 Se4 3.4710(11) 4_666 ?
Ba3 Se3 3.5003(9) 3_656 ?
Ba3 Se4 3.6028(11) 3_656 ?
Ge1 Se1 2.3360(13) . ?
Ge1 Se4 2.3451(12) . ?
Ge1 Se3 2.3457(12) . ?
Ge1 Se2 2.3640(13) . ?
